data_7118723
loop_
_publ_author_name
'Cheung, Pui Man'
'Berger, Robert F.'
'Zakharov, Lev N.'
'Gilbertson, John D.'

_publ_section_title
;
 Square planar Cu(i) stabilized by a pyridinediimine ligand.
;
_journal_issue 22
_journal_name_full 'Chemical communications (Cambridge, England)'
_journal_page_first 4156
_journal_page_last 4159
_journal_paper_doi 10.1039/c6cc00271d
_journal_volume 52
_journal_year 2016
_chemical_absolute_configuration ad
_chemical_formula_moiety 'C34 H43 Cu N3 O, F6 P'
_chemical_formula_sum 'C34 H43 Cu F6 N3 O P'
_chemical_formula_weight 718.22
_space_group_crystal_system monoclinic
_space_group_IT_number 4
_space_group_name_Hall 'P 2yb'
_space_group_name_H-M_alt 'P 1 21 1'
_symmetry_space_group_name_Hall 'P 2yb'
_symmetry_space_group_name_H-M 'P 1 21 1'
_atom_sites_solution_hydrogens geom
_atom_sites_solution_primary direct
_audit_creation_date 2015-12-21
_audit_creation_method
;
Olex2 1.2
(compiled 2015.09.30 svn.r3233 for OlexSys, GUI svn.r5103)
;
_audit_update_record
;
2016-01-11 deposited with the CCDC.
2016-02-08 downloaded from the CCDC.
;
_cell_angle_alpha 90
_cell_angle_beta 100.426(8)
_cell_angle_gamma 90
_cell_formula_units_Z 2
_cell_length_a 8.8683(7)
_cell_length_b 12.1402(9)
_cell_length_c 16.1427(13)
_cell_measurement_reflns_used 964
_cell_measurement_temperature 100(2)
_cell_measurement_theta_max 27.5
_cell_measurement_theta_min 2.1
_cell_volume 1709.3(2)
_computing_cell_refinement
;
CrystalClear-SM Expert 2.1 b45 (Rigaku, 2015)
;
_computing_data_collection
;
CrystalClear-SM Expert 2.1 b45 (Rigaku, 2015)
;
_computing_data_reduction
;
CrystalClear-SM Expert 2.1 b45 (Rigaku, 2015)
;
_computing_molecular_graphics 'Olex2 (Dolomanov et al., 2009)'
_computing_publication_material 'Olex2 (Dolomanov et al., 2009)'
_computing_structure_refinement 'ShelXL (Sheldrick, 2008)'
_computing_structure_solution 'ShelXT (Sheldrick, 2015)'
_diffrn_ambient_temperature 100(2)
_diffrn_detector PILT
_diffrn_detector_area_resol_mean 5.8140
_diffrn_measured_fraction_theta_full 0.998
_diffrn_measured_fraction_theta_max 0.990
_diffrn_measurement_details
;
scan:
    Number of images: 256
               Slice: -59.0000 - 69.0000
         Image width: 0.5000
            Exp time: 15.0000
       Rotation axis: Omega
               Omega: 0.0000
               Kappa: 9.0000
                 Phi: -144.0000
                 XTD: 30.0000
              2theta: 0.0000
scan:
    Number of images: 90
               Slice: -30.0000 - 15.0000
         Image width: 0.5000
            Exp time: 15.0000
       Rotation axis: Omega
               Omega: 0.0000
               Kappa: -10.0000
                 Phi: -36.0000
                 XTD: 30.0000
              2theta: 0.0000
scan:
    Number of images: 115
               Slice: -89.5000 - -32.0000
         Image width: 0.5000
            Exp time: 15.0000
       Rotation axis: Omega
               Omega: 0.0000
               Kappa: -10.0000
                 Phi: -180.0000
                 XTD: 30.0000
              2theta: 0.0000
;
_diffrn_measurement_device
;
AFC12 (Right): Kappa 3 circle
;
_diffrn_measurement_device_type
;
Rigaku XtaLABPRO
;
_diffrn_measurement_method 'profile data from \w-scans'
_diffrn_measurement_specimen_support Loop
_diffrn_orient_matrix_type d*Trek
_diffrn_orient_matrix_UB_11 -0.048996
_diffrn_orient_matrix_UB_12 -0.090522
_diffrn_orient_matrix_UB_13 0.050295
_diffrn_orient_matrix_UB_21 -0.051874
_diffrn_orient_matrix_UB_22 -0.007230
_diffrn_orient_matrix_UB_23 -0.063546
_diffrn_orient_matrix_UB_31 0.035270
_diffrn_orient_matrix_UB_32 -0.046557
_diffrn_orient_matrix_UB_33 -0.023494
_diffrn_radiation_monochromator Confocal
_diffrn_radiation_type MoK\a
_diffrn_radiation_wavelength 0.71075
_diffrn_reflns_av_R_equivalents 0.0626
_diffrn_reflns_av_unetI/netI 0.0790
_diffrn_reflns_Laue_measured_fraction_full 0.998
_diffrn_reflns_Laue_measured_fraction_max 0.990
_diffrn_reflns_limit_h_max 11
_diffrn_reflns_limit_h_min -11
_diffrn_reflns_limit_k_max 15
_diffrn_reflns_limit_k_min -15
_diffrn_reflns_limit_l_max 20
_diffrn_reflns_limit_l_min -20
_diffrn_reflns_number 15278
_diffrn_reflns_point_group_measured_fraction_full 0.959
_diffrn_reflns_point_group_measured_fraction_max 0.944
_diffrn_reflns_theta_full 25.242
_diffrn_reflns_theta_max 27.499
_diffrn_reflns_theta_min 2.112
_diffrn_source RAPID3kW_Mo
_diffrn_source_current 40.0
_diffrn_source_power 2.0
_diffrn_source_voltage 50.0
_exptl_absorpt_coefficient_mu 0.750
_exptl_absorpt_correction_T_max 1.000
_exptl_absorpt_correction_T_min 0.456
_exptl_absorpt_correction_type multi-scan
_exptl_absorpt_process_details 'REQAB, (Rigaku 1998)'
_exptl_crystal_colour Orange
_exptl_crystal_density_diffrn 1.395
_exptl_crystal_description Chunk
_exptl_crystal_F_000 748
_exptl_crystal_preparation Loop
_exptl_crystal_size_max 0.34
_exptl_crystal_size_mid 0.12
_exptl_crystal_size_min 0.08
_refine_diff_density_max 0.504
_refine_diff_density_min -0.789
_refine_diff_density_rms 0.095
_refine_ls_abs_structure_details
;
 Flack x determined using 2697 quotients [(I+)-(I-)]/[(I+)+(I-)]
 (Parsons, Flack and Wagner, Acta Cryst. B69 (2013) 249-259).
;
_refine_ls_abs_structure_Flack -0.006(9)
_refine_ls_extinction_method none
_refine_ls_goodness_of_fit_ref 0.986
_refine_ls_hydrogen_treatment constr
_refine_ls_matrix_type full
_refine_ls_number_parameters 425
_refine_ls_number_reflns 7422
_refine_ls_number_restraints 1
_refine_ls_restrained_S_all 1.075
_refine_ls_R_factor_all 0.0510
_refine_ls_R_factor_gt 0.0445
_refine_ls_shift/su_max 0.000
_refine_ls_shift/su_mean 0.000
_refine_ls_structure_factor_coef Fsqd
_refine_ls_weighting_details 'w=1/[\s^2^(Fo^2^)+(0.1000P)^2^] where P=(Fo^2^+2Fc^2^)/3'
_refine_ls_weighting_scheme calc
_refine_ls_wR_factor_gt 0.1245
_refine_ls_wR_factor_ref 0.1413
_reflns_Friedel_coverage 0.822
_reflns_Friedel_fraction_full 0.915
_reflns_Friedel_fraction_max 0.894
_reflns_number_gt 6747
_reflns_number_total 7422
_reflns_threshold_expression 'I > 2\s(I)'
_cod_data_source_file c6cc00271d2.cif
_cod_data_source_block shelx_trans
_cod_depositor_comments
;
The following automatic conversions were performed:

'_exptl_absorpt_correction_type' value 'Multi-scan' changed to
'multi-scan' according to
/usr/data/users/saulius/crontab/automatic-downloads/rss-feeds/RSC/lib/dictionaries/cif_core.dic
dictionary named 'cif_core.dic' version 2.4.2 from 2011-04-26.

Automatic conversion script
Id: cif_fix_values 4268 2015-11-12 08:31:59Z antanas 

 Adding full bibliography for 7118721--7118725.cif.
;
_cod_database_code 7118723
_shelx_space_group_comment
;
The symmetry employed for this shelxl refinement is uniquely defined
by the following loop, which should always be used as a source of
symmetry information in preference to the above space-group names.
They are only intended as comments.
;
_olex2_refinement_description
;
1. Others
 Fixed Uiso: H4(0.028) H25(0.034) H26(0.036) H27(0.032) H29(0.038) H6(0.03)
 H5(0.03) H32(0.033) H17(0.046) H20(0.046) H33A(0.061) H33B(0.061) H33C(0.061)
 H9A(0.062) H9B(0.062) H9C(0.062) H1A(0.055) H1B(0.055) H1C(0.055) H13(0.062)
 H15(0.058) H14(0.067) H19A(0.089) H19B(0.089) H19C(0.089) H34A(0.069)
 H34B(0.069) H34C(0.069) H31A(0.118) H31B(0.118) H31C(0.118) H18A(0.086)
 H18B(0.086) H18C(0.086) H30A(0.132) H30B(0.132) H30C(0.132) H22A(0.12)
 H22B(0.12) H22C(0.12) H21A(0.105) H21B(0.105) H21C(0.105)
 Fixed X: H4(0.3337) H25(0.9684) H26(0.8494) H27(0.5848) H29(0.333) H6(0.1402)
 H5(0.1802) H32(0.7821) H17(0.027) H20(0.5334) H33A(0.8176) H33B(0.9579)
 H33C(0.9745) H9A(0.1874) H9B(0.0449) H9C(0.1346) H1A(0.4151) H1B(0.5484)
 H1C(0.5833) H13(0.4802) H15(0.0933) H14(0.2884) H19A(-0.1264) H19B(-0.1718)
 H19C(-0.0751) H34A(1.076) H34B(1.0293) H34C(0.9662) H31A(0.3558) H31B(0.201)
 H31C(0.3365) H18A(0.1391) H18B(0.0326) H18C(0.1997) H30A(0.3505) H30B(0.2005)
 H30C(0.3427) H22A(0.5145) H22B(0.5776) H22C(0.4028) H21A(0.7161) H21B(0.7671)
 H21C(0.6944)
 Fixed Y: H4(0.5348) H25(0.2113) H26(0.0426) H27(0.0313) H29(0.251) H6(0.7695)
 H5(0.69) H32(0.4703) H17(0.5939) H20(0.7563) H33A(0.44) H33B(0.5075)
 H33C(0.3809) H9A(0.8616) H9B(0.783) H9C(0.8113) H1A(0.3391) H1B(0.4215)
 H1C(0.3115) H13(0.7835) H15(0.6104) H14(0.7039) H19A(0.6197) H19B(0.5127)
 H19C(0.504) H34A(0.3776) H34B(0.4994) H34C(0.4027) H31A(0.2648) H31B(0.2091)
 H31C(0.1368) H18A(0.4021) H18B(0.4035) H18C(0.4504) H30A(0.0215) H30B(0.0848)
 H30C(0.0863) H22A(0.9453) H22B(0.9426) H22C(0.9225) H21A(0.6905) H21B(0.8086)
 H21C(0.7911)
 Fixed Z: H4(1.0028) H25(0.8544) H26(0.8341) H27(0.8115) H29(0.831) H6(0.844)
 H5(0.9771) H32(0.8364) H17(0.5905) H20(0.6584) H33A(0.9801) H33B(0.9607)
 H33C(0.9791) H9A(0.7123) H9B(0.6948) H9C(0.6223) H1A(0.9887) H1B(1.022)
 H1C(0.9782) H13(0.4358) H15(0.3859) H14(0.3409) H19A(0.4578) H19B(0.5018)
 H19C(0.4298) H34A(0.8436) H34B(0.819) H34C(0.7582) H31A(0.6899) H31B(0.7006)
 H31C(0.6808) H18A(0.5256) H18B(0.5932) H18C(0.6156) H30A(0.8168) H30B(0.8263)
 H30C(0.8999) H22A(0.5556) H22B(0.6527) H22C(0.6186) H21A(0.5879) H21B(0.621)
 H21C(0.5259)
;
_shelx_shelxl_version_number 2014/7
_olex2_submission_special_instructions 'No special instructions were received'

loop_
_space_group_symop_operation_xyz
'x, y, z'
'-x, y+1/2, -z'

loop_
_atom_site_label
_atom_site_type_symbol
_atom_site_fract_x
_atom_site_fract_y
_atom_site_fract_z
_atom_site_U_iso_or_equiv
_atom_site_adp_type
_atom_site_occupancy
_atom_site_site_symmetry_order
_atom_site_calc_flag
_atom_site_refinement_flags_posn
Cu1 Cu 0.47854(7) 0.52145(5) 0.72169(4) 0.0427(2) Uani 1 1 d .
P1 P 0.73495(13) 0.76245(8) 0.85480(8) 0.0283(2) Uani 1 1 d .
F3 F 0.6496(4) 0.6919(2) 0.9151(2) 0.0377(6) Uani 1 1 d .
F5 F 0.7608(4) 0.8609(2) 0.9212(2) 0.0393(6) Uani 1 1 d .
F2 F 0.5749(4) 0.8157(2) 0.8125(2) 0.0429(7) Uani 1 1 d .
F4 F 0.8203(5) 0.8326(3) 0.7934(2) 0.0482(8) Uani 1 1 d .
F6 F 0.8930(4) 0.7094(3) 0.8977(3) 0.0490(8) Uani 1 1 d .
F1 F 0.7078(5) 0.6651(2) 0.7871(2) 0.0451(7) Uani 1 1 d .
N1 N 0.5290(4) 0.3929(2) 0.8303(2) 0.0201(6) Uani 1 1 d .
N2 N 0.3650(4) 0.5741(2) 0.8105(2) 0.0196(6) Uani 1 1 d .
N3 N 0.3108(4) 0.6445(3) 0.6553(2) 0.0258(6) Uani 1 1 d .
C3 C 0.3860(4) 0.5274(3) 0.8857(2) 0.0211(6) Uani 1 1 d .
C4 C 0.3177(5) 0.5685(3) 0.9503(2) 0.0230(7) Uani 1 1 d .
H4 H 0.3337 0.5348 1.0028 0.028 Uiso 1 1 calc R
C25 C 0.8619(5) 0.2075(4) 0.8457(3) 0.0283(8) Uani 1 1 d .
H25 H 0.9684 0.2113 0.8544 0.034 Uiso 1 1 calc R
C28 C 0.5434(5) 0.1933(3) 0.8201(2) 0.0237(7) Uani 1 1 d .
C26 C 0.7910(5) 0.1063(4) 0.8335(3) 0.0297(8) Uani 1 1 d .
H26 H 0.8494 0.0426 0.8341 0.036 Uiso 1 1 calc R
C2 C 0.4833(4) 0.4263(3) 0.8955(2) 0.0219(7) Uani 1 1 d .
C27 C 0.6321(5) 0.0997(3) 0.8203(3) 0.0270(8) Uani 1 1 d .
H27 H 0.5848 0.0313 0.8115 0.032 Uiso 1 1 calc R
C23 C 0.6184(4) 0.2950(3) 0.8334(2) 0.0206(7) Uani 1 1 d .
C8 C 0.2465(5) 0.7012(3) 0.7056(2) 0.0250(7) Uani 1 1 d .
C29 C 0.3698(5) 0.1876(3) 0.8029(3) 0.0314(9) Uani 1 1 d .
H29 H 0.3330 0.2510 0.8310 0.038 Uiso 1 1 calc R
C7 C 0.2730(4) 0.6617(3) 0.7948(2) 0.0204(7) Uani 1 1 d .
C6 C 0.2024(4) 0.7078(3) 0.8558(3) 0.0247(7) Uani 1 1 d .
H6 H 0.1402 0.7695 0.8440 0.030 Uiso 1 1 calc R
C5 C 0.2260(5) 0.6602(3) 0.9347(3) 0.0252(7) Uani 1 1 d .
H5 H 0.1802 0.6900 0.9771 0.030 Uiso 1 1 calc R
C24 C 0.7780(5) 0.3037(3) 0.8453(2) 0.0235(7) Uani 1 1 d .
C32 C 0.8564(5) 0.4136(3) 0.8598(3) 0.0271(8) Uani 1 1 d .
H32 H 0.7821 0.4703 0.8364 0.033 Uiso 1 1 calc R
C17 C 0.0530(6) 0.5554(4) 0.5416(3) 0.0385(10) Uani 1 1 d .
H17 H 0.0270 0.5939 0.5905 0.046 Uiso 1 1 calc R
C20 C 0.5347(6) 0.7877(5) 0.6027(3) 0.0381(10) Uani 1 1 d .
H20 H 0.5334 0.7563 0.6584 0.046 Uiso 1 1 calc R
C16 C 0.1768(6) 0.6230(5) 0.5113(3) 0.0373(10) Uani 1 1 d .
C33 C 0.9062(7) 0.4378(4) 0.9537(3) 0.0406(11) Uani 1 1 d .
H33A H 0.8176 0.4400 0.9801 0.061 Uiso 1 1 calc GR
H33B H 0.9579 0.5075 0.9607 0.061 Uiso 1 1 calc GR
H33C H 0.9745 0.3809 0.9791 0.061 Uiso 1 1 calc GR
C9 C 0.1442(7) 0.7979(4) 0.6816(3) 0.0410(11) Uani 1 1 d .
H9A H 0.1874 0.8616 0.7123 0.062 Uiso 1 1 calc GR
H9B H 0.0449 0.7830 0.6948 0.062 Uiso 1 1 calc GR
H9C H 0.1346 0.8113 0.6223 0.062 Uiso 1 1 calc GR
C11 C 0.2975(6) 0.6696(4) 0.5684(3) 0.0329(9) Uani 1 1 d .
C1 C 0.5098(7) 0.3696(4) 0.9785(3) 0.0363(10) Uani 1 1 d .
H1A H 0.4151 0.3391 0.9887 0.055 Uiso 1 1 calc GR
H1B H 0.5484 0.4215 1.0220 0.055 Uiso 1 1 calc GR
H1C H 0.5833 0.3115 0.9782 0.055 Uiso 1 1 calc GR
C12 C 0.4098(6) 0.7320(4) 0.5411(3) 0.0355(9) Uani 1 1 d .
C13 C 0.4043(9) 0.7434(6) 0.4551(4) 0.0517(14) Uani 1 1 d .
H13 H 0.4802 0.7835 0.4358 0.062 Uiso 1 1 calc R
O1 O 0.7298(8) 0.4743(8) 0.6367(5) 0.102(3) Uani 1 1 d .
C15 C 0.1737(8) 0.6390(6) 0.4251(3) 0.0480(13) Uani 1 1 d .
H15 H 0.0933 0.6104 0.3859 0.058 Uiso 1 1 calc R
C14 C 0.2888(9) 0.6965(7) 0.3983(3) 0.0555(15) Uani 1 1 d .
H14 H 0.2884 0.7039 0.3409 0.067 Uiso 1 1 calc R
C19 C -0.0935(7) 0.5472(7) 0.4768(4) 0.0595(18) Uani 1 1 d .
H19A H -0.1264 0.6197 0.4578 0.089 Uiso 1 1 calc GR
H19B H -0.1718 0.5127 0.5018 0.089 Uiso 1 1 calc GR
H19C H -0.0751 0.5040 0.4298 0.089 Uiso 1 1 calc GR
C34 C 0.9949(6) 0.4243(5) 0.8161(4) 0.0458(12) Uani 1 1 d .
H34A H 1.0760 0.3776 0.8436 0.069 Uiso 1 1 calc GR
H34B H 1.0293 0.4994 0.8190 0.069 Uiso 1 1 calc GR
H34C H 0.9662 0.4027 0.7582 0.069 Uiso 1 1 calc GR
C10 C 0.6278(7) 0.4919(5) 0.6650(3) 0.0445(12) Uani 1 1 d .
C31 C 0.3104(8) 0.2008(11) 0.7102(4) 0.078(3) Uani 1 1 d .
H31A H 0.3558 0.2648 0.6899 0.118 Uiso 1 1 calc GR
H31B H 0.2010 0.2091 0.7006 0.118 Uiso 1 1 calc GR
H31C H 0.3365 0.1368 0.6808 0.118 Uiso 1 1 calc GR
C18 C 0.1114(9) 0.4425(5) 0.5718(5) 0.0573(16) Uani 1 1 d .
H18A H 0.1391 0.4021 0.5256 0.086 Uiso 1 1 calc GR
H18B H 0.0326 0.4035 0.5932 0.086 Uiso 1 1 calc GR
H18C H 0.1997 0.4504 0.6156 0.086 Uiso 1 1 calc GR
C30 C 0.3105(8) 0.0858(6) 0.8398(9) 0.088(4) Uani 1 1 d .
H30A H 0.3505 0.0215 0.8168 0.132 Uiso 1 1 calc GR
H30B H 0.2005 0.0848 0.8263 0.132 Uiso 1 1 calc GR
H30C H 0.3427 0.0863 0.8999 0.132 Uiso 1 1 calc GR
C22 C 0.5046(11) 0.9109(6) 0.6079(6) 0.080(3) Uani 1 1 d .
H22A H 0.5145 0.9453 0.5556 0.120 Uiso 1 1 calc GR
H22B H 0.5776 0.9426 0.6527 0.120 Uiso 1 1 calc GR
H22C H 0.4028 0.9225 0.6186 0.120 Uiso 1 1 calc GR
C21 C 0.6925(8) 0.7676(9) 0.5825(5) 0.070(2) Uani 1 1 d .
H21A H 0.7161 0.6905 0.5879 0.105 Uiso 1 1 calc GR
H21B H 0.7671 0.8086 0.6210 0.105 Uiso 1 1 calc GR
H21C H 0.6944 0.7911 0.5259 0.105 Uiso 1 1 calc GR

loop_
_atom_site_aniso_label
_atom_site_aniso_U_11
_atom_site_aniso_U_22
_atom_site_aniso_U_33
_atom_site_aniso_U_23
_atom_site_aniso_U_13
_atom_site_aniso_U_12
Cu1 0.0305(3) 0.0477(4) 0.0539(4) -0.0284(3) 0.0187(2) -0.0099(3)
P1 0.0254(5) 0.0214(4) 0.0378(5) -0.0024(4) 0.0050(4) 0.0006(4)
F3 0.0331(14) 0.0346(13) 0.0460(15) -0.0005(12) 0.0087(12) -0.0077(11)
F5 0.0342(14) 0.0330(13) 0.0509(16) -0.0117(12) 0.0080(13) -0.0092(11)
F2 0.0327(15) 0.0331(13) 0.0572(17) -0.0072(13) -0.0072(13) 0.0061(12)
F4 0.061(2) 0.0329(14) 0.0568(18) 0.0030(13) 0.0267(17) -0.0032(14)
F6 0.0247(13) 0.0478(17) 0.073(2) 0.0026(16) 0.0039(14) 0.0065(13)
F1 0.063(2) 0.0274(12) 0.0467(16) -0.0073(12) 0.0137(15) 0.0038(13)
N1 0.0206(14) 0.0168(13) 0.0214(13) 0.0033(11) 0.0000(11) 0.0014(11)
N2 0.0172(13) 0.0149(12) 0.0256(15) -0.0011(11) 0.0010(12) 0.0004(11)
N3 0.0216(15) 0.0280(15) 0.0256(16) 0.0011(13) -0.0012(13) 0.0036(13)
C3 0.0159(13) 0.0198(14) 0.0266(16) 0.0021(14) 0.0009(12) -0.0028(14)
C4 0.0235(17) 0.0219(15) 0.0227(16) -0.0038(13) 0.0018(14) -0.0023(14)
C25 0.0222(17) 0.0291(19) 0.0325(18) 0.0019(16) 0.0022(15) 0.0026(15)
C28 0.0213(17) 0.0244(17) 0.0243(16) 0.0023(14) 0.0013(14) -0.0002(14)
C26 0.030(2) 0.0266(18) 0.0324(19) 0.0016(15) 0.0047(17) 0.0072(16)
C2 0.0208(16) 0.0225(16) 0.0206(15) 0.0037(13) -0.0007(13) 0.0000(13)
C27 0.032(2) 0.0201(16) 0.0284(17) -0.0024(14) 0.0035(16) -0.0013(15)
C23 0.0183(16) 0.0218(16) 0.0196(14) -0.0010(12) -0.0020(13) 0.0027(13)
C8 0.0236(17) 0.0230(16) 0.0260(17) 0.0032(14) -0.0015(14) 0.0005(14)
C29 0.0211(18) 0.0241(17) 0.047(2) -0.0014(17) 0.0001(17) -0.0027(15)
C7 0.0184(15) 0.0167(14) 0.0238(16) -0.0028(12) -0.0024(13) -0.0016(12)
C6 0.0191(16) 0.0237(16) 0.0296(17) -0.0021(14) -0.0003(14) 0.0017(14)
C5 0.0246(17) 0.0247(17) 0.0269(17) -0.0065(14) 0.0060(14) -0.0019(14)
C24 0.0239(18) 0.0231(16) 0.0230(16) -0.0016(14) 0.0030(14) -0.0019(15)
C32 0.0191(16) 0.0251(17) 0.0346(19) 0.0009(15) -0.0021(15) -0.0009(14)
C17 0.034(2) 0.044(2) 0.036(2) -0.0185(19) 0.0031(19) -0.0035(19)
C20 0.035(2) 0.045(3) 0.033(2) 0.0074(19) 0.0030(18) -0.005(2)
C16 0.034(2) 0.048(3) 0.028(2) -0.0070(18) 0.0008(18) 0.006(2)
C33 0.046(3) 0.031(2) 0.038(2) -0.0022(18) -0.013(2) -0.008(2)
C9 0.053(3) 0.036(2) 0.031(2) 0.0030(18) 0.000(2) 0.021(2)
C11 0.033(2) 0.038(2) 0.0272(19) -0.0021(17) 0.0028(17) 0.0059(18)
C1 0.053(3) 0.033(2) 0.0238(18) 0.0100(16) 0.0091(19) 0.018(2)
C12 0.038(2) 0.040(2) 0.028(2) 0.0014(17) 0.0036(18) 0.0020(19)
C13 0.061(4) 0.063(4) 0.035(2) 0.009(2) 0.016(3) 0.000(3)
O1 0.071(4) 0.145(7) 0.106(5) -0.055(5) 0.062(4) -0.023(4)
C15 0.052(3) 0.059(3) 0.029(2) -0.011(2) -0.004(2) 0.006(3)
C14 0.066(4) 0.077(4) 0.023(2) 0.004(2) 0.008(2) 0.004(3)
C19 0.041(3) 0.092(5) 0.042(3) -0.017(3) -0.001(2) -0.011(3)
C34 0.030(2) 0.041(2) 0.069(4) 0.000(2) 0.015(2) -0.009(2)
C10 0.047(3) 0.047(3) 0.041(2) -0.006(2) 0.013(2) 0.005(2)
C31 0.031(3) 0.149(9) 0.047(3) -0.016(4) -0.014(3) -0.001(4)
C18 0.059(4) 0.043(3) 0.074(4) -0.011(3) 0.021(3) -0.003(3)
C30 0.035(3) 0.047(3) 0.184(11) 0.044(5) 0.023(5) -0.004(3)
C22 0.078(5) 0.050(4) 0.096(6) -0.006(4) -0.029(5) 0.000(4)
C21 0.040(3) 0.110(6) 0.062(4) 0.008(4) 0.013(3) -0.012(4)

loop_
_atom_type_symbol
_atom_type_description
_atom_type_scat_dispersion_real
_atom_type_scat_dispersion_imag
_atom_type_scat_source
C C 0.0033 0.0016 'International Tables Vol C Tables 4.2.6.8 and 6.1.1.4'
H H 0.0000 0.0000 'International Tables Vol C Tables 4.2.6.8 and 6.1.1.4'
Cu Cu 0.3201 1.2651 'International Tables Vol C Tables 4.2.6.8 and 6.1.1.4'
F F 0.0171 0.0103 'International Tables Vol C Tables 4.2.6.8 and 6.1.1.4'
N N 0.0061 0.0033 'International Tables Vol C Tables 4.2.6.8 and 6.1.1.4'
O O 0.0106 0.0060 'International Tables Vol C Tables 4.2.6.8 and 6.1.1.4'
P P 0.1023 0.0942 'International Tables Vol C Tables 4.2.6.8 and 6.1.1.4'

loop_
_geom_angle_atom_site_label_1
_geom_angle_atom_site_label_2
_geom_angle_atom_site_label_3
_geom_angle
N2 Cu1 N1 74.18(12)
N2 Cu1 N3 75.70(13)
N3 Cu1 N1 145.84(13)
C10 Cu1 N1 101.1(2)
C10 Cu1 N2 162.2(2)
C10 Cu1 N3 112.3(2)
F3 P1 F5 91.08(17)
F3 P1 F2 89.73(19)
F3 P1 F4 179.44(19)
F3 P1 F1 89.47(17)
F5 P1 F2 89.58(17)
F5 P1 F4 89.48(17)
F5 P1 F1 179.1(2)
F2 P1 F4 90.2(2)
F2 P1 F1 89.68(19)
F4 P1 F1 89.97(18)
F6 P1 F3 89.72(19)
F6 P1 F5 90.18(19)
F6 P1 F2 179.4(2)
F6 P1 F4 90.4(2)
F6 P1 F1 90.6(2)
C2 N1 Cu1 111.4(2)
C2 N1 C23 120.1(3)
C23 N1 Cu1 127.9(2)
C3 N2 Cu1 121.1(3)
C3 N2 C7 119.7(3)
C7 N2 Cu1 119.1(3)
C8 N3 Cu1 113.0(3)
C8 N3 C11 123.1(4)
C11 N3 Cu1 123.0(3)
N2 C3 C4 121.8(4)
N2 C3 C2 115.6(3)
C4 C3 C2 122.5(3)
C3 C4 H4 120.7
C5 C4 C3 118.5(4)
C5 C4 H4 120.7
C26 C25 H25 119.3
C26 C25 C24 121.4(4)
C24 C25 H25 119.3
C27 C28 C23 118.0(4)
C27 C28 C29 121.4(4)
C23 C28 C29 120.5(3)
C25 C26 H26 120.1
C25 C26 C27 119.8(4)
C27 C26 H26 120.1
N1 C2 C3 116.3(3)
N1 C2 C1 125.4(4)
C1 C2 C3 118.1(3)
C28 C27 C26 121.0(4)
C28 C27 H27 119.5
C26 C27 H27 119.5
C28 C23 N1 119.0(3)
C24 C23 N1 119.1(3)
C24 C23 C28 121.9(3)
N3 C8 C7 115.4(3)
N3 C8 C9 125.5(4)
C9 C8 C7 119.1(4)
C28 C29 H29 106.9
C31 C29 C28 109.9(4)
C31 C29 H29 106.9
C31 C29 C30 113.4(7)
C30 C29 C28 112.4(4)
C30 C29 H29 106.9
N2 C7 C8 115.0(3)
N2 C7 C6 121.9(4)
C6 C7 C8 123.0(3)
C7 C6 H6 120.7
C7 C6 C5 118.5(4)
C5 C6 H6 120.7
C4 C5 C6 119.6(4)
C4 C5 H5 120.2
C6 C5 H5 120.2
C25 C24 C23 117.9(4)
C25 C24 C32 121.0(4)
C23 C24 C32 121.1(4)
C24 C32 H32 107.6
C24 C32 C33 111.5(4)
C24 C32 C34 113.0(4)
C33 C32 H32 107.6
C33 C32 C34 109.2(4)
C34 C32 H32 107.6
C16 C17 H17 106.8
C19 C17 H17 106.8
C19 C17 C16 113.1(5)
C18 C17 H17 106.8
C18 C17 C16 111.5(5)
C18 C17 C19 111.3(6)
C12 C20 H20 107.5
C12 C20 C22 111.2(5)
C12 C20 C21 112.6(5)
C22 C20 H20 107.5
C21 C20 H20 107.5
C21 C20 C22 110.4(7)
C11 C16 C17 121.2(4)
C11 C16 C15 118.2(5)
C15 C16 C17 120.6(5)
C32 C33 H33A 109.5
C32 C33 H33B 109.5
C32 C33 H33C 109.5
H33A C33 H33B 109.5
H33A C33 H33C 109.5
H33B C33 H33C 109.5
C8 C9 H9A 109.5
C8 C9 H9B 109.5
C8 C9 H9C 109.5
H9A C9 H9B 109.5
H9A C9 H9C 109.5
H9B C9 H9C 109.5
C16 C11 N3 118.7(5)
C12 C11 N3 119.7(4)
C12 C11 C16 121.4(4)
C2 C1 H1A 109.5
C2 C1 H1B 109.5
C2 C1 H1C 109.5
H1A C1 H1B 109.5
H1A C1 H1C 109.5
H1B C1 H1C 109.5
C11 C12 C20 121.4(4)
C11 C12 C13 118.4(5)
C13 C12 C20 120.2(5)
C12 C13 H13 119.5
C14 C13 C12 121.0(6)
C14 C13 H13 119.5
C16 C15 H15 119.9
C14 C15 C16 120.2(5)
C14 C15 H15 119.9
C13 C14 C15 120.7(5)
C13 C14 H14 119.7
C15 C14 H14 119.7
C17 C19 H19A 109.5
C17 C19 H19B 109.5
C17 C19 H19C 109.5
H19A C19 H19B 109.5
H19A C19 H19C 109.5
H19B C19 H19C 109.5
C32 C34 H34A 109.5
C32 C34 H34B 109.5
C32 C34 H34C 109.5
H34A C34 H34B 109.5
H34A C34 H34C 109.5
H34B C34 H34C 109.5
O1 C10 Cu1 173.4(7)
C29 C31 H31A 109.5
C29 C31 H31B 109.5
C29 C31 H31C 109.5
H31A C31 H31B 109.5
H31A C31 H31C 109.5
H31B C31 H31C 109.5
C17 C18 H18A 109.5
C17 C18 H18B 109.5
C17 C18 H18C 109.5
H18A C18 H18B 109.5
H18A C18 H18C 109.5
H18B C18 H18C 109.5
C29 C30 H30A 109.5
C29 C30 H30B 109.5
C29 C30 H30C 109.5
H30A C30 H30B 109.5
H30A C30 H30C 109.5
H30B C30 H30C 109.5
C20 C22 H22A 109.5
C20 C22 H22B 109.5
C20 C22 H22C 109.5
H22A C22 H22B 109.5
H22A C22 H22C 109.5
H22B C22 H22C 109.5
C20 C21 H21A 109.5
C20 C21 H21B 109.5
C20 C21 H21C 109.5
H21A C21 H21B 109.5
H21A C21 H21C 109.5
H21B C21 H21C 109.5

loop_
_geom_bond_atom_site_label_1
_geom_bond_atom_site_label_2
_geom_bond_distance
Cu1 N1 2.330(3)
Cu1 N2 2.000(3)
Cu1 N3 2.239(4)
Cu1 C10 1.776(6)
P1 F3 1.588(3)
P1 F5 1.594(3)
P1 F2 1.596(3)
P1 F4 1.598(3)
P1 F6 1.584(3)
P1 F1 1.598(3)
N1 C2 1.261(5)
N1 C23 1.424(4)
N2 C3 1.321(5)
N2 C7 1.337(5)
N3 C8 1.275(6)
N3 C11 1.420(5)
C3 C4 1.390(5)
C3 C2 1.492(5)
C4 H4 0.9300
C4 C5 1.375(6)
C25 H25 0.9300
C25 C26 1.379(6)
C25 C24 1.384(6)
C28 C27 1.382(6)
C28 C23 1.400(5)
C28 C29 1.515(6)
C26 H26 0.9300
C26 C27 1.389(6)
C2 C1 1.486(5)
C27 H27 0.9300
C23 C24 1.397(5)
C8 C7 1.495(5)
C8 C9 1.491(6)
C29 H29 0.9800
C29 C31 1.502(8)
C29 C30 1.508(8)
C7 C6 1.378(6)
C6 H6 0.9300
C6 C5 1.380(6)
C5 H5 0.9300
C24 C32 1.504(5)
C32 H32 0.9800
C32 C33 1.527(6)
C32 C34 1.528(6)
C17 H17 0.9800
C17 C16 1.520(8)
C17 C19 1.517(7)
C17 C18 1.514(9)
C20 H20 0.9800
C20 C12 1.508(7)
C20 C22 1.525(9)
C20 C21 1.512(8)
C16 C11 1.399(7)
C16 C15 1.401(7)
C33 H33A 0.9600
C33 H33B 0.9600
C33 H33C 0.9600
C9 H9A 0.9600
C9 H9B 0.9600
C9 H9C 0.9600
C11 C12 1.384(7)
C1 H1A 0.9600
C1 H1B 0.9600
C1 H1C 0.9600
C12 C13 1.387(7)
C13 H13 0.9300
C13 C14 1.369(10)
O1 C10 1.106(8)
C15 H15 0.9300
C15 C14 1.370(10)
C14 H14 0.9300
C19 H19A 0.9600
C19 H19B 0.9600
C19 H19C 0.9600
C34 H34A 0.9600
C34 H34B 0.9600
C34 H34C 0.9600
C31 H31A 0.9600
C31 H31B 0.9600
C31 H31C 0.9600
C18 H18A 0.9600
C18 H18B 0.9600
C18 H18C 0.9600
C30 H30A 0.9600
C30 H30B 0.9600
C30 H30C 0.9600
C22 H22A 0.9600
C22 H22B 0.9600
C22 H22C 0.9600
C21 H21A 0.9600
C21 H21B 0.9600
C21 H21C 0.9600
